data_4062105
loop_
_publ_author_name
'Klose, Stefanie'
'Fl\"orke, Ulrich'
'Mathur, Pradeep'
'Egold, Hans'

_publ_section_title
;
Chalcogen centered spirocyclic mixed metal carbonyl complexes:
Synthesis and molecular structures of
(CO)~8~(\m-PCy~2~)Re~2~(\m~4~-E)Fe~2~(\m-ER)(CO)~6~ and
((CO)~8~(\m-PCy~2~)Re~2~(\m~4~-E)Fe~2~(CO)~6~)~2~(\m~4~-E~2~)
(E = S, Se, Te; R = org. residue)
;
_journal_name_full Organometallics
_journal_year 2003
_chemical_formula_moiety 'C27 H25 Fe2 O14 P Re2 Te2'
_chemical_formula_sum 'C27 H25 Fe2 O14 P Re2 Te2'
_chemical_formula_weight 1343.74
_space_group_IT_number 2
_symmetry_cell_setting triclinic
_symmetry_space_group_name_Hall '-P 1'
_symmetry_space_group_name_H-M 'P -1'
_cell_angle_alpha 68.577(1)
_cell_angle_beta 87.538(1)
_cell_angle_gamma 89.335(1)
_cell_formula_units_Z 2
_cell_length_a 9.2896(4)
_cell_length_b 13.0401(6)
_cell_length_c 15.9914(8)
_cell_measurement_temperature 153(2)
_cell_volume 1801.63(14)
_diffrn_ambient_temperature 153(2)
_exptl_crystal_density_diffrn 2.477
_cod_depositor_comments
;
The following automatic conversions were performed:
'_symmetry_cell_setting' value 'Triclinic' changed to 'triclinic'
according to '/home/saulius/struct/CIF-dictionaries/cif_core.dic'
dictionary named 'cif_core.dic' version 2.4.1 from 2010-06-29.

Automatic conversion script
Id: cif_fix_enum 1527 2010-12-29 10:47:43Z saulius 
;
_cod_database_code 4062105

loop_
_symmetry_equiv_pos_as_xyz
'x, y, z'
'-x, -y, -z'

loop_
_atom_site_label
_atom_site_type_symbol
_atom_site_fract_x
_atom_site_fract_y
_atom_site_fract_z
_atom_site_U_iso_or_equiv
_atom_site_adp_type
_atom_site_occupancy
_atom_site_symmetry_multiplicity
_atom_site_calc_flag
_atom_site_refinement_flags
_atom_site_disorder_assembly
_atom_site_disorder_group
Te1 Te -0.23408(3) 0.73591(2) 0.176391(18) 0.01634(6) Uani 1 1 d . . .
Te2 Te -0.37760(3) 0.75946(2) -0.01767(2) 0.02685(8) Uani 1 1 d . . .
Re1 Re -0.434847(17) 0.874018(12) 0.214901(11) 0.01491(5) Uani 1 1 d . . .
Re2 Re -0.090710(17) 0.684334(12) 0.336081(11) 0.01533(5) Uani 1 1 d . . .
Fe1 Fe -0.11661(7) 0.74325(5) 0.02769(4) 0.02355(14) Uani 1 1 d . . .
Fe2 Fe -0.30981(7) 0.58976(5) 0.11535(4) 0.02108(14) Uani 1 1 d . . .
P1 P -0.26307(11) 0.83414(8) 0.34323(7) 0.0140(2) Uani 1 1 d . . .
O1 O -0.2586(4) 1.0862(3) 0.1037(2) 0.0350(8) Uani 1 1 d . . .
C1 C -0.3187(5) 1.0081(4) 0.1441(3) 0.0236(9) Uani 1 1 d . . .
O2 O -0.6284(4) 1.0109(3) 0.2936(3) 0.0367(9) Uani 1 1 d . . .
C2 C -0.5569(5) 0.9596(3) 0.2640(3) 0.0226(9) Uani 1 1 d . . .
O3 O -0.6140(4) 0.6590(3) 0.3147(2) 0.0357(8) Uani 1 1 d . . .
C3 C -0.5474(5) 0.7366(4) 0.2804(3) 0.0225(9) Uani 1 1 d . . .
O4 O -0.6434(4) 0.9278(3) 0.0588(2) 0.0350(8) Uani 1 1 d . . .
C4 C -0.5620(5) 0.9042(3) 0.1150(3) 0.0221(9) Uani 1 1 d . . .
O5 O 0.0645(4) 0.6482(3) 0.5101(2) 0.0363(8) Uani 1 1 d . . .
C5 C 0.0023(5) 0.6620(3) 0.4466(3) 0.0221(9) Uani 1 1 d . . .
O6 O 0.1149(4) 0.5045(3) 0.3158(3) 0.0369(8) Uani 1 1 d . . .
C6 C 0.0370(5) 0.5702(3) 0.3204(3) 0.0241(9) Uani 1 1 d . . .
O7 O 0.1475(4) 0.8588(3) 0.2372(2) 0.0337(8) Uani 1 1 d . . .
C7 C 0.0590(5) 0.7973(3) 0.2714(3) 0.0215(9) Uani 1 1 d . . .
O8 O -0.3329(4) 0.5124(3) 0.4333(3) 0.0403(9) Uani 1 1 d . . .
C8 C -0.2456(5) 0.5742(3) 0.3984(3) 0.0217(9) Uani 1 1 d . . .
O9 O -0.0443(4) 0.9728(3) -0.0808(3) 0.0549(11) Uani 1 1 d . . .
C9 C -0.0724(5) 0.8847(4) -0.0374(4) 0.0349(12) Uani 1 1 d . . .
O10 O -0.0343(5) 0.6342(4) -0.0975(3) 0.0636(13) Uani 1 1 d . . .
C10 C -0.0686(6) 0.6777(4) -0.0491(3) 0.0381(12) Uani 1 1 d . . .
O11 O 0.1586(4) 0.6902(3) 0.1158(3) 0.0519(11) Uani 1 1 d . . .
C11 C 0.0502(6) 0.7075(4) 0.0825(3) 0.0346(12) Uani 1 1 d . . .
O12 O -0.1508(4) 0.4291(3) 0.2580(3) 0.0455(10) Uani 1 1 d . . .
C12 C -0.2113(5) 0.4932(3) 0.2009(3) 0.0280(10) Uani 1 1 d . . .
O13 O -0.6049(4) 0.5274(3) 0.1899(2) 0.0379(8) Uani 1 1 d . . .
C13 C -0.4891(5) 0.5530(3) 0.1620(3) 0.0254(10) Uani 1 1 d . . .
O14 O -0.2928(5) 0.4498(3) 0.0089(3) 0.0537(11) Uani 1 1 d . . .
C14 C -0.2983(6) 0.5062(4) 0.0489(3) 0.0318(11) Uani 1 1 d . . .
C21 C -0.3568(4) 0.8086(3) 0.4555(3) 0.0176(8) Uani 1 1 d . . .
H21 H -0.3730 0.8829 0.4590 0.021 Uiso 1 1 calc R . .
C22 C -0.2669(5) 0.7446(4) 0.5360(3) 0.0229(9) Uani 1 1 d . . .
H22A H -0.2505 0.6691 0.5369 0.027 Uiso 1 1 calc R . .
H22B H -0.1718 0.7810 0.5290 0.027 Uiso 1 1 calc R . .
C23 C -0.3396(5) 0.7380(4) 0.6251(3) 0.0285(10) Uani 1 1 d . . .
H23A H -0.3460 0.8128 0.6274 0.034 Uiso 1 1 calc R . .
H23B H -0.2805 0.6922 0.6752 0.034 Uiso 1 1 calc R . .
C24 C -0.4907(5) 0.6882(4) 0.6369(3) 0.0310(11) Uani 1 1 d . . .
H24A H -0.4835 0.6099 0.6431 0.037 Uiso 1 1 calc R . .
H24B H -0.5385 0.6910 0.6925 0.037 Uiso 1 1 calc R . .
C25 C -0.5808(5) 0.7503(4) 0.5570(3) 0.0254(10) Uani 1 1 d . . .
H25A H -0.5973 0.8263 0.5551 0.030 Uiso 1 1 calc R . .
H25B H -0.6757 0.7137 0.5644 0.030 Uiso 1 1 calc R . .
C26 C -0.5064(4) 0.7549(3) 0.4681(3) 0.0211(9) Uani 1 1 d . . .
H26A H -0.5664 0.7976 0.4174 0.025 Uiso 1 1 calc R . .
H26B H -0.4965 0.6792 0.4680 0.025 Uiso 1 1 calc R . .
C31 C -0.1599(4) 0.9638(3) 0.3240(3) 0.0160(8) Uani 1 1 d . . .
H31 H -0.1109 0.9834 0.2633 0.019 Uiso 1 1 calc R . .
C32 C -0.0390(5) 0.9562(3) 0.3889(3) 0.0215(9) Uani 1 1 d . . .
H32A H -0.0815 0.9446 0.4495 0.026 Uiso 1 1 calc R . .
H32B H 0.0236 0.8926 0.3934 0.026 Uiso 1 1 calc R . .
C33 C 0.0505(5) 1.0615(3) 0.3552(3) 0.0277(10) Uani 1 1 d . . .
H33A H 0.0964 1.0710 0.2958 0.033 Uiso 1 1 calc R . .
H33B H 0.1279 1.0554 0.3974 0.033 Uiso 1 1 calc R . .
C34 C -0.0416(5) 1.1623(4) 0.3468(4) 0.0365(13) Uani 1 1 d . . .
H34A H -0.0800 1.1568 0.4070 0.044 Uiso 1 1 calc R . .
H34B H 0.0183 1.2298 0.3215 0.044 Uiso 1 1 calc R . .
C35 C -0.1657(5) 1.1693(3) 0.2859(4) 0.0299(11) Uani 1 1 d . . .
H35A H -0.2289 1.2316 0.2842 0.036 Uiso 1 1 calc R . .
H35B H -0.1270 1.1835 0.2240 0.036 Uiso 1 1 calc R . .
C36 C -0.2535(5) 1.0634(3) 0.3187(3) 0.0222(9) Uani 1 1 d . . .
H36A H -0.3322 1.0700 0.2773 0.027 Uiso 1 1 calc R . .
H36B H -0.2977 1.0519 0.3789 0.027 Uiso 1 1 calc R . .
C41 C -0.3872(7) 0.7146(5) -0.1339(3) 0.0516(16) Uani 1 1 d . . .
H41A H -0.3319 0.6471 -0.1241 0.077 Uiso 1 1 calc R . .
H41B H -0.3463 0.7742 -0.1866 0.077 Uiso 1 1 calc R . .
H41C H -0.4878 0.7021 -0.1438 0.077 Uiso 1 1 calc R . .

loop_
_atom_site_aniso_label
_atom_site_aniso_U_11
_atom_site_aniso_U_22
_atom_site_aniso_U_33
_atom_site_aniso_U_23
_atom_site_aniso_U_13
_atom_site_aniso_U_12
Te1 0.01745(14) 0.01795(13) 0.01524(14) -0.00803(11) -0.00076(10) 0.00174(10)
Te2 0.03627(19) 0.02577(15) 0.01938(15) -0.00870(12) -0.00684(13) 0.00190(12)
Re1 0.01331(9) 0.01751(8) 0.01431(9) -0.00618(7) -0.00170(6) 0.00127(6)
Re2 0.01431(9) 0.01467(8) 0.01645(9) -0.00495(7) -0.00152(6) 0.00151(6)
Fe1 0.0279(4) 0.0232(3) 0.0185(3) -0.0071(3) 0.0047(3) 0.0022(3)
Fe2 0.0281(4) 0.0186(3) 0.0186(3) -0.0091(3) -0.0012(3) -0.0005(2)
P1 0.0150(5) 0.0143(5) 0.0128(5) -0.0051(4) -0.0005(4) 0.0002(4)
O1 0.036(2) 0.0359(19) 0.0249(18) -0.0010(15) -0.0021(15) -0.0134(16)
C1 0.023(2) 0.028(2) 0.019(2) -0.0065(19) -0.0060(18) 0.0006(18)
O2 0.0264(19) 0.0367(19) 0.054(2) -0.0259(18) 0.0050(17) 0.0058(15)
C2 0.020(2) 0.022(2) 0.024(2) -0.0061(19) -0.0017(18) -0.0006(17)
O3 0.036(2) 0.0345(19) 0.036(2) -0.0130(16) 0.0035(16) -0.0124(16)
C3 0.019(2) 0.031(2) 0.023(2) -0.016(2) -0.0047(18) 0.0010(18)
O4 0.0270(19) 0.054(2) 0.0252(18) -0.0148(17) -0.0110(15) 0.0043(16)
C4 0.019(2) 0.027(2) 0.022(2) -0.0117(19) 0.0033(18) -0.0021(17)
O5 0.032(2) 0.050(2) 0.0240(19) -0.0090(17) -0.0107(15) 0.0063(16)
C5 0.023(2) 0.022(2) 0.021(2) -0.0081(19) 0.0030(19) -0.0008(17)
O6 0.0253(19) 0.0317(18) 0.055(2) -0.0178(17) 0.0030(17) 0.0082(14)
C6 0.022(2) 0.021(2) 0.028(2) -0.0070(19) -0.0004(19) -0.0040(17)
O7 0.0232(18) 0.0365(19) 0.036(2) -0.0081(16) 0.0062(15) -0.0063(15)
C7 0.018(2) 0.022(2) 0.024(2) -0.0086(19) -0.0015(18) 0.0033(17)
O8 0.038(2) 0.0252(18) 0.051(2) -0.0073(17) 0.0072(18) -0.0105(15)
C8 0.020(2) 0.019(2) 0.026(2) -0.0079(19) -0.0033(19) 0.0050(17)
O9 0.047(3) 0.033(2) 0.063(3) 0.008(2) 0.007(2) -0.0017(18)
C9 0.024(3) 0.039(3) 0.037(3) -0.008(2) 0.003(2) 0.001(2)
O10 0.074(3) 0.075(3) 0.059(3) -0.048(3) 0.027(2) -0.008(2)
C10 0.042(3) 0.040(3) 0.031(3) -0.014(2) 0.015(2) -0.007(2)
O11 0.030(2) 0.075(3) 0.044(2) -0.015(2) -0.0071(19) 0.021(2)
C11 0.044(3) 0.037(3) 0.022(3) -0.011(2) 0.009(2) 0.007(2)
O12 0.062(3) 0.0213(17) 0.052(3) -0.0094(17) -0.030(2) 0.0065(17)
C12 0.035(3) 0.018(2) 0.035(3) -0.015(2) -0.003(2) -0.0047(18)
O13 0.037(2) 0.039(2) 0.035(2) -0.0105(17) 0.0006(17) -0.0034(16)
C13 0.034(3) 0.023(2) 0.020(2) -0.0094(19) -0.004(2) -0.0014(19)
O14 0.078(3) 0.049(2) 0.051(3) -0.038(2) -0.005(2) 0.002(2)
C14 0.043(3) 0.027(2) 0.027(3) -0.012(2) 0.000(2) -0.001(2)
C21 0.019(2) 0.020(2) 0.013(2) -0.0048(17) 0.0038(16) -0.0044(15)
C22 0.022(2) 0.031(2) 0.016(2) -0.0087(19) -0.0013(17) -0.0009(18)
C23 0.032(3) 0.043(3) 0.014(2) -0.013(2) -0.0010(19) -0.005(2)
C24 0.037(3) 0.040(3) 0.016(2) -0.009(2) 0.006(2) -0.006(2)
C25 0.016(2) 0.037(3) 0.021(2) -0.008(2) 0.0035(18) -0.0029(18)
C26 0.019(2) 0.027(2) 0.016(2) -0.0074(18) 0.0001(17) 0.0010(17)
C31 0.017(2) 0.0102(17) 0.019(2) -0.0040(16) 0.0026(16) -0.0034(14)
C32 0.023(2) 0.025(2) 0.020(2) -0.0120(19) -0.0054(18) 0.0016(17)
C33 0.021(2) 0.029(2) 0.039(3) -0.018(2) -0.007(2) -0.0022(18)
C34 0.028(3) 0.030(3) 0.061(4) -0.026(3) -0.006(3) -0.003(2)
C35 0.027(3) 0.018(2) 0.046(3) -0.011(2) -0.004(2) -0.0010(18)
C36 0.021(2) 0.019(2) 0.028(2) -0.0113(19) 0.0001(19) 0.0002(17)
C41 0.093(5) 0.046(3) 0.021(3) -0.016(3) -0.010(3) -0.002(3)

loop_
_geom_bond_atom_site_label_1
_geom_bond_atom_site_label_2
_geom_bond_distance
_geom_bond_site_symmetry_2
_geom_bond_publ_flag
Te1 Fe1 2.5432(7) . ?
Te1 Fe2 2.5552(6) . ?
Te1 Re1 2.7811(3) . ?
Te1 Re2 2.7864(3) . ?
Te2 C41 2.147(5) . ?
Te2 Fe2 2.5422(7) . ?
Te2 Fe1 2.5448(7) . ?
Re1 C2 1.919(4) . ?
Re1 C4 1.948(5) . ?
Re1 C3 1.995(5) . ?
Re1 C1 1.999(5) . ?
Re1 P1 2.5516(10) . ?
Re2 C5 1.925(5) . ?
Re2 C6 1.973(4) . ?
Re2 C7 1.997(4) . ?
Re2 C8 2.001(4) . ?
Re2 P1 2.5432(10) . ?
Fe1 C10 1.774(5) . ?
Fe1 C11 1.786(6) . ?
Fe1 C9 1.798(5) . ?
Fe1 Fe2 2.6476(9) . ?
Fe2 C12 1.766(5) . ?
Fe2 C14 1.778(5) . ?
Fe2 C13 1.792(5) . ?
P1 C31 1.872(4) . ?
P1 C21 1.879(4) . ?
O1 C1 1.126(5) . ?
O2 C2 1.143(5) . ?
O3 C3 1.135(5) . ?
O4 C4 1.151(5) . ?
O5 C5 1.145(5) . ?
O6 C6 1.136(5) . ?
O7 C7 1.129(5) . ?
O8 C8 1.125(5) . ?
O9 C9 1.131(6) . ?
O10 C10 1.148(6) . ?
O11 C11 1.140(6) . ?
O12 C12 1.150(5) . ?
O13 C13 1.152(6) . ?
O14 C14 1.137(5) . ?
C21 C22 1.531(6) . ?
C21 C26 1.536(6) . ?
C22 C23 1.524(6) . ?
C23 C24 1.529(7) . ?
C24 C25 1.520(6) . ?
C25 C26 1.534(6) . ?
C31 C36 1.532(5) . ?
C31 C32 1.539(6) . ?
C32 C33 1.521(6) . ?
C33 C34 1.527(6) . ?
C34 C35 1.522(6) . ?
C35 C36 1.519(6) . ?
